data_4032934
loop_
_publ_author_name
'Guo, Xin'
'Han, Jianwei'
'Liu, Yafeng'
'Qin, Mingda'
'Zhang, Xueguo'
'Chen, Baohua'

_publ_section_title
;
 Synthesis of 2,3-Disubstituted NH Indoles via Rhodium(III)-Catalyzed C-H
 Activation of Arylnitrones and Coupling with Diazo Compounds.
;
_journal_issue 21
_journal_name_full 'The Journal of organic chemistry'
_journal_page_first 11505
_journal_page_last 11511
_journal_paper_doi 10.1021/acs.joc.7b02105
_journal_volume 82
_journal_year 2017
_chemical_formula_moiety 'C17 H15 N O2'
_chemical_formula_sum 'C17 H15 N O2'
_chemical_formula_weight 265.30
_space_group_crystal_system monoclinic
_space_group_IT_number 14
_space_group_name_Hall '-P 2ybc'
_space_group_name_H-M_alt 'P 1 21/c 1'
_symmetry_space_group_name_Hall '-P 2ybc'
_symmetry_space_group_name_H-M 'P 1 21/c 1'
_atom_sites_solution_hydrogens geom
_atom_sites_solution_primary direct
_audit_creation_date 2017-04-20
_audit_creation_method
;
Olex2 1.2
(compiled 2016.02.19 svn.r3266 for OlexSys, GUI svn.r5155)
;
_audit_update_record
;
2017-04-25 # Formatted by publCIF

;
_cell_angle_alpha 90
_cell_angle_beta 90.53(2)
_cell_angle_gamma 90
_cell_formula_units_Z 4
_cell_length_a 13.865(4)
_cell_length_b 10.825(2)
_cell_length_c 9.0227(14)
_cell_measurement_reflns_used 1063
_cell_measurement_temperature 287.51(10)
_cell_measurement_theta_max 28.2120
_cell_measurement_theta_min 4.1370
_cell_volume 1354.1(5)
_computing_cell_refinement
;
CrysAlisPro, Agilent Technologies,
Version 1.171.37.33 (release 27-03-2014 CrysAlis171 .NET)
(compiled Mar 27 2014,17:12:48)
;
_computing_data_collection
;
CrysAlisPro, Agilent Technologies,
Version 1.171.37.33 (release 27-03-2014 CrysAlis171 .NET)
(compiled Mar 27 2014,17:12:48)
;
_computing_data_reduction
;
CrysAlisPro, Agilent Technologies,
Version 1.171.37.33 (release 27-03-2014 CrysAlis171 .NET)
(compiled Mar 27 2014,17:12:48)
;
_computing_molecular_graphics 'Olex2 (Dolomanov et al., 2009)'
_computing_publication_material 'Olex2 (Dolomanov et al., 2009)'
_computing_structure_refinement 'ShelXH-1997 (Sheldrick, 2008)'
_computing_structure_solution 'ShelXS (Sheldrick, 2008)'
_diffrn_ambient_environment air
_diffrn_ambient_temperature 287.51(10)
_diffrn_detector 'CCD plate'
_diffrn_detector_area_resol_mean 16.0733
_diffrn_detector_type Eos
_diffrn_measured_fraction_theta_full 0.858
_diffrn_measured_fraction_theta_max 0.858
_diffrn_measurement_details
;
#__ type_ start__ end____ width___ exp.time_
  1 omega   -5.00   21.00   1.0000    1.0400
omega____ theta____ kappa____ phi______ frames
    -      -19.6617  -99.0000  120.0000 26

#__ type_ start__ end____ width___ exp.time_
  2 omega   -1.00   82.00   1.0000    1.0400
omega____ theta____ kappa____ phi______ frames
    -       23.0992   57.0000    0.0000 83

#__ type_ start__ end____ width___ exp.time_
  3 omega   13.00   58.00   1.0000    1.0400
omega____ theta____ kappa____ phi______ frames
    -       23.0992   19.0000  150.0000 45
;
_diffrn_measurement_device 'four-circle diffractometer'
_diffrn_measurement_device_type 'SuperNova, Dual, Cu at zero, Eos'
_diffrn_measurement_method '\w scans'
_diffrn_orient_matrix_UB_11 0.0512387000
_diffrn_orient_matrix_UB_12 -0.0036684000
_diffrn_orient_matrix_UB_13 0.0001276000
_diffrn_orient_matrix_UB_21 -0.0027463000
_diffrn_orient_matrix_UB_22 -0.0641263000
_diffrn_orient_matrix_UB_23 -0.0146568000
_diffrn_orient_matrix_UB_31 0.0001862000
_diffrn_orient_matrix_UB_32 0.0119793000
_diffrn_orient_matrix_UB_33 -0.0772240000
_diffrn_radiation_monochromator mirror
_diffrn_radiation_probe x-ray
_diffrn_radiation_type MoK\a
_diffrn_radiation_wavelength 0.710
_diffrn_reflns_av_R_equivalents 0.0234
_diffrn_reflns_av_unetI/netI 0.0392
_diffrn_reflns_Laue_measured_fraction_full 0.858
_diffrn_reflns_Laue_measured_fraction_max 0.858
_diffrn_reflns_limit_h_max 13
_diffrn_reflns_limit_h_min -16
_diffrn_reflns_limit_k_max 12
_diffrn_reflns_limit_k_min -12
_diffrn_reflns_limit_l_max 10
_diffrn_reflns_limit_l_min -5
_diffrn_reflns_number 3054
_diffrn_reflns_point_group_measured_fraction_full 0.858
_diffrn_reflns_point_group_measured_fraction_max 0.858
_diffrn_reflns_theta_full 24.999
_diffrn_reflns_theta_max 24.999
_diffrn_reflns_theta_min 3.486
_diffrn_source 'SuperNova (Mo) X-ray Source'
_exptl_absorpt_coefficient_mu 0.086
_exptl_absorpt_correction_T_max 1.00000
_exptl_absorpt_correction_T_min 0.91972
_exptl_absorpt_correction_type multi-scan
_exptl_absorpt_process_details
;
CrysAlisPro, Agilent Technologies,
Version 1.171.37.33 (release 27-03-2014 CrysAlis171 .NET)
(compiled Mar 27 2014,17:12:48)
Empirical absorption correction using spherical harmonics,
 implemented in SCALE3 ABSPACK scaling algorithm.
Empirical absorption correction using spherical harmonics,
 implemented in SCALE3 ABSPACK scaling algorithm.
;
_exptl_crystal_colour 'clear light white'
_exptl_crystal_colour_lustre clear
_exptl_crystal_colour_modifier light
_exptl_crystal_colour_primary white
_exptl_crystal_density_diffrn 1.301
_exptl_crystal_description block
_exptl_crystal_F_000 560
_exptl_crystal_size_max 0.6
_exptl_crystal_size_mid 0.5
_exptl_crystal_size_min 0.5
_refine_diff_density_max 0.215
_refine_diff_density_min -0.171
_refine_diff_density_rms 0.040
_refine_ls_extinction_coef 0.051(5)
_refine_ls_extinction_expression Fc^*^=kFc[1+0.001xFc^2^\l^3^/sin(2\q)]^-1/4^
_refine_ls_extinction_method 'SHELXL-2014/7 (Sheldrick 2014'
_refine_ls_goodness_of_fit_ref 1.073
_refine_ls_hydrogen_treatment constr
_refine_ls_matrix_type full
_refine_ls_number_parameters 183
_refine_ls_number_reflns 2056
_refine_ls_number_restraints 0
_refine_ls_restrained_S_all 1.073
_refine_ls_R_factor_all 0.0502
_refine_ls_R_factor_gt 0.0409
_refine_ls_shift/su_max 0.000
_refine_ls_shift/su_mean 0.000
_refine_ls_structure_factor_coef Fsqd
_refine_ls_weighting_details 'w=1/[\s^2^(Fo^2^)+(0.0518P)^2^+0.2180P] where P=(Fo^2^+2Fc^2^)/3'
_refine_ls_weighting_scheme calc
_refine_ls_wR_factor_gt 0.1013
_refine_ls_wR_factor_ref 0.1071
_reflns_Friedel_coverage 0.000
_reflns_number_gt 1717
_reflns_number_total 2056
_reflns_threshold_expression 'I > 2\s(I)'
_cod_data_source_file jo7b02105_si_001.cif
_cod_data_source_block syt-1
_cod_depositor_comments 'Adding full bibliography for 4032934.cif.'
_cod_original_cell_volume 1354.2(5)
_cod_database_code 4032934
_publcif_datablock.id {ad16ff72-db00-4935-805f-f0876624e419}

_shelx_shelxl_version_number 2014/7
_chemical_oxdiff_formula 'C17 H15 N1 O2'
_shelx_space_group_comment
;
The symmetry employed for this shelxl refinement is uniquely defined
by the following loop, which should always be used as a source of
symmetry information in preference to the above space-group names.
They are only intended as comments.
;
_reflns_odcompleteness_completeness 84.23
_reflns_odcompleteness_iscentric 1
_reflns_odcompleteness_theta 26.32
_olex2_refinement_description
;
1. Fixed Uiso
 At 1.2 times of:
  All C(H) groups, All C(H,H) groups, All N(H) groups
 At 1.5 times of:
  All C(H,H,H) groups
2.a Secondary CH2 refined with riding coordinates:
 C16(H16A,H16B)
2.b Aromatic/amide H refined with riding coordinates:
 N1(H1), C5(H5), C4(H4), C10(H10), C7(H7), C6(H6), C14(H14), C13(H13),
 C12(H12), C11(H11)
2.c Idealised Me refined as rotating group:
 C17(H17A,H17B,H17C)
;
_olex2_submission_special_instructions 'No special instructions were received'
_publcif_info_exptl_table_max_cols 4
_publcif_info_exptl_table_use_headnotes n

loop_
_space_group_symop_operation_xyz
'x, y, z'
'-x, y+1/2, -z+1/2'
'-x, -y, -z'
'x, -y-1/2, z-1/2'

loop_
_atom_site_label
_atom_site_type_symbol
_atom_site_fract_x
_atom_site_fract_y
_atom_site_fract_z
_atom_site_U_iso_or_equiv
_atom_site_adp_type
_atom_site_occupancy
_atom_site_site_symmetry_order
_atom_site_calc_flag
_atom_site_refinement_flags_posn
O1 O 0.72932(9) 0.49303(11) 0.20905(12) 0.0333(3) Uani 1 1 d .
N1 N 0.77197(10) 0.25516(13) -0.16572(14) 0.0260(4) Uani 1 1 d .
H1 H 0.7538 0.1839 -0.1974 0.031 Uiso 1 1 calc R
O2 O 0.79568(10) 0.62981(10) 0.05176(13) 0.0370(4) Uani 1 1 d .
C5 C 0.99647(13) 0.48459(17) -0.28148(19) 0.0338(5) Uani 1 1 d .
H5 H 1.0466 0.5387 -0.3028 0.041 Uiso 1 1 calc R
C4 C 0.93247(12) 0.51369(16) -0.17002(18) 0.0295(4) Uani 1 1 d .
H4 H 0.9397 0.5863 -0.1160 0.035 Uiso 1 1 calc R
C2 C 0.77823(11) 0.42966(15) -0.03320(17) 0.0238(4) Uani 1 1 d .
C8 C 0.84958(11) 0.32109(15) -0.22010(17) 0.0241(4) Uani 1 1 d .
C15 C 0.76381(12) 0.51702(15) 0.08788(18) 0.0255(4) Uani 1 1 d .
C3 C 0.85625(12) 0.43198(15) -0.13941(17) 0.0244(4) Uani 1 1 d .
C1 C 0.72835(11) 0.31966(15) -0.05433(17) 0.0242(4) Uani 1 1 d .
C10 C 0.63684(13) 0.14252(17) 0.04952(19) 0.0329(5) Uani 1 1 d .
H10 H 0.6871 0.0906 0.0221 0.039 Uiso 1 1 calc R
C9 C 0.64208(12) 0.26828(16) 0.01939(17) 0.0262(4) Uani 1 1 d .
C7 C 0.91401(12) 0.29171(16) -0.33329(18) 0.0292(4) Uani 1 1 d .
H7 H 0.9079 0.2187 -0.3868 0.035 Uiso 1 1 calc R
C6 C 0.98697(12) 0.37472(17) -0.36282(18) 0.0332(4) Uani 1 1 d .
H6 H 1.0305 0.3575 -0.4378 0.040 Uiso 1 1 calc R
C14 C 0.56485(12) 0.34340(18) 0.0591(2) 0.0356(5) Uani 1 1 d .
H14 H 0.5671 0.4276 0.0391 0.043 Uiso 1 1 calc R
C13 C 0.48456(14) 0.2939(2) 0.1281(2) 0.0448(5) Uani 1 1 d .
H13 H 0.4333 0.3449 0.1533 0.054 Uiso 1 1 calc R
C17 C 0.74205(16) 0.83399(19) 0.1088(2) 0.0499(6) Uani 1 1 d .
H17A H 0.7730 0.8645 0.0214 0.075 Uiso 1 1 calc GR
H17B H 0.7418 0.8974 0.1833 0.075 Uiso 1 1 calc GR
H17C H 0.6769 0.8108 0.0851 0.075 Uiso 1 1 calc GR
C12 C 0.48080(14) 0.1693(2) 0.1594(2) 0.0452(5) Uani 1 1 d .
H12 H 0.4273 0.1362 0.2065 0.054 Uiso 1 1 calc R
C11 C 0.55684(14) 0.09418(19) 0.1205(2) 0.0414(5) Uani 1 1 d .
H11 H 0.5545 0.0102 0.1420 0.050 Uiso 1 1 calc R
C16 C 0.79492(17) 0.72574(17) 0.1651(2) 0.0426(5) Uani 1 1 d .
H16A H 0.8606 0.7490 0.1906 0.051 Uiso 1 1 calc R
H16B H 0.7642 0.6948 0.2538 0.051 Uiso 1 1 calc R

loop_
_atom_site_aniso_label
_atom_site_aniso_U_11
_atom_site_aniso_U_22
_atom_site_aniso_U_33
_atom_site_aniso_U_23
_atom_site_aniso_U_13
_atom_site_aniso_U_12
O1 0.0415(7) 0.0267(7) 0.0318(6) -0.0010(5) 0.0087(6) -0.0007(6)
N1 0.0290(8) 0.0206(7) 0.0285(7) -0.0024(6) -0.0004(6) -0.0019(6)
O2 0.0618(9) 0.0181(6) 0.0312(6) -0.0014(5) 0.0040(6) -0.0058(6)
C5 0.0311(9) 0.0345(10) 0.0358(10) 0.0077(8) 0.0013(8) -0.0049(8)
C4 0.0334(9) 0.0253(9) 0.0298(8) 0.0025(8) -0.0038(8) -0.0030(8)
C2 0.0267(9) 0.0180(8) 0.0267(8) 0.0009(7) -0.0012(7) 0.0025(7)
C8 0.0248(8) 0.0214(8) 0.0258(8) 0.0037(7) -0.0036(7) 0.0035(7)
C15 0.0254(8) 0.0206(9) 0.0305(9) 0.0006(7) -0.0028(7) 0.0026(7)
C3 0.0274(9) 0.0206(8) 0.0252(8) 0.0037(7) -0.0035(7) 0.0029(7)
C1 0.0253(8) 0.0213(8) 0.0258(8) 0.0019(7) -0.0027(7) 0.0046(7)
C10 0.0365(10) 0.0272(9) 0.0348(9) 0.0005(8) -0.0001(8) -0.0018(8)
C9 0.0272(9) 0.0249(9) 0.0264(8) -0.0019(7) -0.0032(7) -0.0018(7)
C7 0.0323(9) 0.0275(9) 0.0277(8) -0.0011(8) -0.0017(7) 0.0050(8)
C6 0.0288(9) 0.0412(11) 0.0296(9) 0.0024(9) 0.0029(7) 0.0037(8)
C14 0.0306(10) 0.0297(10) 0.0464(11) -0.0012(9) 0.0028(8) 0.0000(8)
C13 0.0321(10) 0.0483(12) 0.0543(12) -0.0114(11) 0.0097(9) -0.0021(9)
C17 0.0558(13) 0.0415(12) 0.0522(12) -0.0197(11) -0.0103(10) 0.0146(11)
C12 0.0391(11) 0.0536(13) 0.0430(11) -0.0040(11) 0.0089(9) -0.0180(10)
C11 0.0492(12) 0.0339(10) 0.0412(10) 0.0038(9) 0.0011(9) -0.0146(10)
C16 0.0684(14) 0.0243(10) 0.0350(10) -0.0074(8) -0.0045(10) -0.0064(10)

loop_
_atom_type_symbol
_atom_type_description
_atom_type_scat_dispersion_real
_atom_type_scat_dispersion_imag
_atom_type_scat_source
C C 0.0033 0.0016 'International Tables Vol C Tables 4.2.6.8 and 6.1.1.4'
H H 0.0000 0.0000 'International Tables Vol C Tables 4.2.6.8 and 6.1.1.4'
N N 0.0061 0.0033 'International Tables Vol C Tables 4.2.6.8 and 6.1.1.4'
O O 0.0106 0.0060 'International Tables Vol C Tables 4.2.6.8 and 6.1.1.4'

loop_
_geom_angle_atom_site_label_1
_geom_angle_atom_site_label_2
_geom_angle_atom_site_label_3
_geom_angle
C1 N1 C8 110.32(13)
C15 O2 C16 118.31(13)
C4 C5 C6 121.03(16)
C5 C4 C3 119.17(16)
C3 C2 C15 126.20(15)
C1 C2 C15 125.90(14)
C1 C2 C3 107.30(14)
N1 C8 C3 107.70(13)
N1 C8 C7 130.14(15)
C7 C8 C3 122.16(15)
O1 C15 O2 122.86(15)
O1 C15 C2 125.99(15)
O2 C15 C2 111.13(13)
C4 C3 C2 134.90(16)
C8 C3 C4 118.72(14)
C8 C3 C2 106.32(14)
N1 C1 C2 108.36(13)
N1 C1 C9 120.13(14)
C2 C1 C9 131.51(14)
C11 C10 C9 120.18(17)
C10 C9 C1 119.94(15)
C10 C9 C14 118.63(15)
C14 C9 C1 121.43(15)
C6 C7 C8 117.81(16)
C7 C6 C5 121.07(15)
C13 C14 C9 120.77(18)
C12 C13 C14 120.07(18)
C13 C12 C11 119.61(17)
C12 C11 C10 120.72(18)
O2 C16 C17 109.43(16)

loop_
_geom_bond_atom_site_label_1
_geom_bond_atom_site_label_2
_geom_bond_distance
O1 C15 1.2252(19)
N1 C8 1.385(2)
N1 C1 1.369(2)
O2 C15 1.340(2)
O2 C16 1.457(2)
C5 C4 1.384(2)
C5 C6 1.403(3)
C4 C3 1.407(2)
C2 C15 1.460(2)
C2 C3 1.452(2)
C2 C1 1.389(2)
C8 C3 1.407(2)
C8 C7 1.400(2)
C1 C9 1.482(2)
C10 C9 1.390(2)
C10 C11 1.388(2)
C9 C14 1.394(2)
C7 C6 1.381(2)
C14 C13 1.388(2)
C13 C12 1.379(3)
C17 C16 1.470(3)
C12 C11 1.380(3)

loop_
_publcif_info_datablock.id
_publcif_info_datablock.publ_exptl
_publcif_info_datablock.publ_geom
_publcif_info_datablock.structure
{ad16ff72-db00-4935-805f-f0876624e419} y y y

loop_
_publcif_info_exptl_table_extra_item
sin_theta_over_lambda_max

loop_
_publcif_info_tables.block_id
_publcif_info_tables.reference_item
{ad16ff72-db00-4935-805f-f0876624e419} '_publcif_info_datablock.publ_exptl'
